data_2000837
loop_
_publ_author_name
'Nigovi\'c, B.'
'Koji\'c-Prodi\'c, B.'
'Puntarec, V.'

_publ_section_title
;
 Structure of a biologically active conjugate of auxin:
 <i>N</i>-indol-3-ylacetyl-<small>L</small>-norleucine at 297 and 133 K
;
_journal_issue 6
_journal_name_full 'Acta Crystallographica Section C'
_journal_page_first 1079
_journal_page_last 1082
_journal_paper_doi 10.1107/S0108270191012969
_journal_volume 48
_journal_year 1992
_chemical_formula_sum 'C16 H20 N2 O3'
_chemical_formula_weight 288.35
_space_group_crystal_system monoclinic
_space_group_IT_number 4
_space_group_name_Hall 'P 2yb'
_space_group_name_H-M_alt 'P 1 21 1'
_cell_angle_alpha 90
_cell_angle_beta 107.83(3)
_cell_angle_gamma 90
_cell_formula_units_Z 2
_cell_length_a 9.474(6)
_cell_length_b 9.163(4)
_cell_length_c 9.524(6)
_cell_volume 787.1(8)
_diffrn_radiation_type Mo
_diffrn_radiation_wavelength 0.71073
_exptl_absorpt_coefficient_mu 0.0792
_exptl_crystal_density_diffrn 1.217
_exptl_crystal_F_000 308
_cod_data_source_file li0095.cif
_cod_data_source_block li0095b
_cod_database_code 2000837

loop_
_space_group_symop_id
_space_group_symop_operation_xyz
1 x,y,z
2 -x,y+1/2,-z

loop_
_atom_site_label
_atom_site_fract_x
_atom_site_fract_y
_atom_site_fract_z
_atom_site_U_iso_or_equiv
N1 .3301(6) .3186(8) 1.1828(6) .026(2)
C2 .2210(8) .3737(9) 1.0645(7) .023(3)
C3 .2804(7) .4637(9) .9849(7) .021(2)
C31 .4386(7) .4667(9) 1.0599(6) .018(2)
C4 .5584(7) .5391(9) 1.0338(7) .019(2)
C5 .6984(7) .5171(9) 1.1311(7) .023(3)
C6 .7227(8) .4228(9) 1.2526(7) .027(3)
C7 .6081(8) .3513(9) 1.2803(7) .025(3)
C71 .4647(8) .3750(9) 1.1844(6) .022(3)
C8 .1996(8) .5492(10) .8507(7) .021(3)
C9 .2134(7) .4981(8) .7039(7) .019(2)
O9 .1536(5) .5628 .5877(4) .0237(17)
N22 .2955(6) .3793(8) .7066(5) .0178(19)
C21 .1808(7) .2320(9) .4797(7) .020(2)
C22 .3141(7) .3176(9) .5718(6) .018(2)
C23 .4551(7) .2274(10) .6058(7) .021(2)
C24 .5973(7) .3135(11) .6774(8) .029(3)
C25 .7343(7) .2191(10) .7056(7) .027(3)
C26 .8744(8) .2995(12) .7867(9) .053(3)
O211 .0732(5) .2191(8) .5404(5) .0250(16)
O212 .1768(5) .1797(7) .3609(5) .0270(16)
H1 .318(8) .255(8) 1.265(7) ?
H2 .120(7) .348(7) 1.044(6) ?
H4 .546(6) .599(7) .944(6) ?
H5 .788(6) .566(7) 1.117(6) ?
H6 .830(7) .405(7) 1.314(6) ?
H7 .622(6) .284(7) 1.361(7) ?
H81 .095(7) .558(7) .833(6) ?
H82 .237(6) .650(7) .865(6) ?
H22 .341(7) .334(7) .802(7) ?
H221 .318(7) .393(8) .513(6) ?
H231 .451(7) .194(9) .502(8) ?
H232 .451(8) .158(9) .660(8) ?
H241 .595(8) .353(9) .765(8) ?
H242 .591(8) .397(9) .601(7) ?
H251 .744(7) .180(9) .612(8) ?
H252 .723(7) .116(8) .766(8) ?
H261 .8662(8) .3398(12) .8905(9) ?
H262 .8899(8) .3901(12) .7204(9) ?
H263 .9676(8) .2260(12) .8071(9) ?
H211 -.003(8) .138(9) .469(8) ?

loop_
_geom_bond_atom_site_label_1
_geom_bond_atom_site_label_2
_geom_bond_distance
N1 C2 1.371(8)
N1 C71 1.372(10)
C2 C3 1.354(11)
C3 C31 1.449(8)
C3 C8 1.495(10)
C31 C4 1.401(11)
C31 C71 1.412(9)
C4 C5 1.380(8)
C5 C6 1.405(10)
C6 C7 1.361(12)
C7 C71 1.402(9)
C8 C9 1.518(10)
C9 O9 1.230(7)
C9 N22 1.333(10)
N22 C22 1.462(9)
C21 C22 1.516(9)
C22 C23 1.519(10)
C23 C24 1.529(10)
C24 C25 1.513(11)
C25 C26 1.507(10)
C21 O211 1.322(9)
